data_4502162
loop_
_publ_author_name
'Landenberger, Kira B.'
'Matzger, Adam J.'

_publ_section_title
;
 Cocrystal Engineering of a Prototype Energetic Material: Supramolecular
 Chemistry of 2,4,6-Trinitrotoluene
;
_journal_issue 12
_journal_name_full 'Crystal Growth &amp; Design'
_journal_page_first 5341
_journal_paper_doi 10.1021/cg101300n
_journal_volume 10
_journal_year 2010
_chemical_formula_moiety 'C7 H5 N3 O6, C6 H4 S2'
_chemical_formula_sum 'C13 H9 N3 O6 S2'
_chemical_formula_weight 367.35
_chemical_melting_point 356.7
_chemical_name_common 'TNT : thieno[3,2-b]thiophene'
_chemical_name_systematic
; 
 2,4,6-trinitrotoluene : thieno[3,2-b]thiophene
;
_space_group_IT_number 2
_symmetry_cell_setting triclinic
_symmetry_Int_Tables_number 2
_symmetry_space_group_name_Hall '-P 1'
_symmetry_space_group_name_H-M 'P -1'
_atom_sites_solution_hydrogens geom
_atom_sites_solution_primary direct
_atom_sites_solution_secondary difmap
_audit_creation_method SHELXL-97
_cell_angle_alpha 95.909(2)
_cell_angle_beta 91.239(2)
_cell_angle_gamma 113.853(2)
_cell_formula_units_Z 2
_cell_length_a 6.81044(18)
_cell_length_b 9.2640(3)
_cell_length_c 12.7021(4)
_cell_measurement_reflns_used 4930
_cell_measurement_temperature 95(2)
_cell_measurement_theta_max 66.5
_cell_measurement_theta_min 6.7
_cell_volume 727.29(4)
_computing_cell_refinement PROCESS-AUTO
_computing_data_collection PROCESS-AUTO
_computing_data_reduction 'CrystalStructure 3.8'
_computing_molecular_graphics 'CrystalStructure 3.8'
_computing_publication_material 'CrystalStructure 3.8'
_computing_structure_refinement 'SHELXL-97 (Sheldrick, 1997)'
_computing_structure_solution SIR92
_diffrn_ambient_temperature 95(2)
_diffrn_detector_area_resol_mean 10.00
_diffrn_measured_fraction_theta_full 0.898
_diffrn_measured_fraction_theta_max 0.898
_diffrn_measurement_device_type 'Rigaku RAXIS-RAPID'
_diffrn_measurement_method \w
_diffrn_radiation_monochromator graphite
_diffrn_radiation_source 'fine-focus sealed tube'
_diffrn_radiation_type CuK\a
_diffrn_radiation_wavelength 1.54187
_diffrn_reflns_av_R_equivalents 0.0286
_diffrn_reflns_av_sigmaI/netI 0.0318
_diffrn_reflns_limit_h_max 8
_diffrn_reflns_limit_h_min -8
_diffrn_reflns_limit_k_max 9
_diffrn_reflns_limit_k_min -10
_diffrn_reflns_limit_l_max 14
_diffrn_reflns_limit_l_min -15
_diffrn_reflns_number 6476
_diffrn_reflns_theta_full 66.57
_diffrn_reflns_theta_max 66.57
_diffrn_reflns_theta_min 6.68
_exptl_absorpt_coefficient_mu 3.701
_exptl_absorpt_correction_T_max 0.8661
_exptl_absorpt_correction_T_min 0.4704
_exptl_absorpt_correction_type multi-scan
_exptl_absorpt_process_details
;
    Higashi, T. (1995). Program for Absorption Correction.
    Rigaku Corporation, Tokyo, Japan.
;
_exptl_crystal_colour 'light yellow'
_exptl_crystal_density_diffrn 1.677
_exptl_crystal_density_method 'not measured'
_exptl_crystal_description blade
_exptl_crystal_F_000 376
_exptl_crystal_size_max 0.24
_exptl_crystal_size_mid 0.17
_exptl_crystal_size_min 0.04
_refine_diff_density_max 0.521
_refine_diff_density_min -0.309
_refine_diff_density_rms 0.098
_refine_ls_extinction_method none
_refine_ls_goodness_of_fit_ref 1.189
_refine_ls_hydrogen_treatment riding
_refine_ls_matrix_type full
_refine_ls_number_parameters 218
_refine_ls_number_reflns 2302
_refine_ls_number_restraints 0
_refine_ls_restrained_S_all 1.189
_refine_ls_R_factor_all 0.0407
_refine_ls_R_factor_gt 0.0372
_refine_ls_shift/su_max 0.000
_refine_ls_shift/su_mean 0.000
_refine_ls_structure_factor_coef Fsqd
_refine_ls_weighting_details 'calc w=1/[\s^2^(Fo^2^)+(0.0776P)^2^+0.4661P] where P=(Fo^2^+2Fc^2^)/3'
_refine_ls_weighting_scheme calc
_refine_ls_wR_factor_gt 0.1200
_refine_ls_wR_factor_ref 0.1324
_reflns_number_gt 2098
_reflns_number_total 2302
_reflns_threshold_expression >2sigma(I)
_cod_data_source_file cg101300n_si_002.cif
_cod_data_source_block TNT:T2
_cod_database_code 4502162

loop_
_symmetry_equiv_pos_as_xyz
'x, y, z'
'-x, -y, -z'

loop_
_atom_site_label
_atom_site_type_symbol
_atom_site_fract_x
_atom_site_fract_y
_atom_site_fract_z
_atom_site_U_iso_or_equiv
_atom_site_adp_type
_atom_site_occupancy
_atom_site_symmetry_multiplicity
_atom_site_calc_flag
_atom_site_refinement_flags
S1 S 0.53800(10) 0.31875(8) 0.90918(5) 0.0164(2) Uani 1 1 d .
S2 S 0.53970(10) 0.34996(8) 0.58564(5) 0.0164(2) Uani 1 1 d .
O1 O 0.8313(3) 0.0745(3) 0.96076(15) 0.0242(5) Uani 1 1 d .
O2 O 1.0781(3) 0.3029(3) 1.02439(14) 0.0278(5) Uani 1 1 d .
O3 O 1.2986(3) 0.7338(3) 0.82197(17) 0.0306(5) Uani 1 1 d .
O4 O 1.2354(3) 0.6945(3) 0.65095(17) 0.0293(5) Uani 1 1 d .
O5 O 0.9763(3) 0.1488(3) 0.47842(14) 0.0217(5) Uani 1 1 d .
O6 O 0.6937(3) -0.0037(3) 0.55190(15) 0.0228(5) Uani 1 1 d .
N1 N 0.9671(4) 0.2064(3) 0.95054(17) 0.0167(5) Uani 1 1 d .
N2 N 1.2239(4) 0.6465(3) 0.73819(19) 0.0200(6) Uani 1 1 d .
N3 N 0.8674(4) 0.1099(3) 0.55485(16) 0.0160(5) Uani 1 1 d .
C1 C 0.8448(4) -0.0322(3) 0.7544(2) 0.0163(6) Uani 1 1 d .
H1 H 0.6898 -0.0772 0.7632 0.020 Uiso 1 1 calc R
H2 H 0.9198 -0.0531 0.8138 0.020 Uiso 1 1 calc R
H3 H 0.8730 -0.0813 0.6877 0.020 Uiso 1 1 calc R
C2 C 0.9243(4) 0.1434(3) 0.75228(19) 0.0116(6) Uani 1 1 d .
C3 C 0.9956(4) 0.2573(3) 0.84293(19) 0.0114(6) Uani 1 1 d .
C4 C 1.0918(4) 0.4182(3) 0.8404(2) 0.0141(6) Uani 1 1 d .
H4 H 1.1394 0.4893 0.9042 0.017 Uiso 1 1 calc R
C5 C 1.1183(4) 0.4752(3) 0.7423(2) 0.0142(6) Uani 1 1 d .
C6 C 1.0472(4) 0.3724(3) 0.6493(2) 0.0133(6) Uani 1 1 d .
H5 H 1.0643 0.4113 0.5822 0.016 Uiso 1 1 calc R
C7 C 0.9514(4) 0.2130(3) 0.65684(19) 0.0127(6) Uani 1 1 d .
C8 C 0.5736(4) 0.3952(3) 0.78906(19) 0.0127(6) Uani 1 1 d .
C9 C 0.6635(4) 0.5533(3) 0.75750(18) 0.0113(6) Uani 1 1 d .
H6 H 0.7208 0.6497 0.8044 0.014 Uiso 1 1 calc R
C10 C 0.6527(4) 0.5414(4) 0.6484(2) 0.0199(6) Uani 1 1 d .
H7 H 0.7036 0.6318 0.6109 0.024 Uiso 1 1 calc R
C11 C 0.5007(4) 0.2735(3) 0.70567(19) 0.0136(6) Uani 1 1 d .
C12 C 0.4129(4) 0.1145(3) 0.73681(19) 0.0110(5) Uani 1 1 d .
H8 H 0.3561 0.0180 0.6900 0.013 Uiso 1 1 calc R
C13 C 0.4260(4) 0.1274(4) 0.8458(2) 0.0161(6) Uani 1 1 d .
H9 H 0.3767 0.0372 0.8834 0.019 Uiso 1 1 calc R

loop_
_atom_site_aniso_label
_atom_site_aniso_U_11
_atom_site_aniso_U_22
_atom_site_aniso_U_33
_atom_site_aniso_U_23
_atom_site_aniso_U_13
_atom_site_aniso_U_12
S1 0.0184(4) 0.0199(5) 0.0121(4) 0.0046(3) 0.0014(2) 0.0084(3)
S2 0.0159(4) 0.0194(5) 0.0124(4) 0.0048(3) -0.0003(2) 0.0051(3)
O1 0.0295(11) 0.0239(15) 0.0185(10) 0.0110(9) 0.0062(8) 0.0079(11)
O2 0.0271(11) 0.0365(15) 0.0102(9) -0.0017(9) -0.0010(8) 0.0045(10)
O3 0.0318(12) 0.0163(14) 0.0355(13) -0.0036(10) 0.0070(9) 0.0029(10)
O4 0.0330(12) 0.0176(14) 0.0377(13) 0.0157(10) 0.0087(9) 0.0076(11)
O5 0.0289(11) 0.0271(14) 0.0120(9) 0.0045(8) 0.0047(8) 0.0136(10)
O6 0.0167(10) 0.0224(14) 0.0218(10) -0.0054(9) -0.0032(8) 0.0024(10)
N1 0.0168(11) 0.0245(17) 0.0116(11) 0.0042(10) 0.0030(9) 0.0107(12)
N2 0.0179(12) 0.0133(16) 0.0294(13) 0.0065(11) 0.0090(10) 0.0056(11)
N3 0.0170(11) 0.0187(16) 0.0137(11) 0.0002(9) -0.0028(9) 0.0093(11)
C1 0.0163(13) 0.0118(17) 0.0182(13) 0.0026(11) 0.0032(10) 0.0029(12)
C2 0.0057(11) 0.0144(17) 0.0144(13) 0.0024(10) 0.0011(9) 0.0035(11)
C3 0.0103(12) 0.0126(17) 0.0114(12) 0.0051(10) 0.0022(9) 0.0040(11)
C4 0.0095(12) 0.0141(18) 0.0165(13) 0.0001(11) 0.0009(10) 0.0031(12)
C5 0.0103(12) 0.0105(17) 0.0218(13) 0.0042(11) 0.0043(10) 0.0035(12)
C6 0.0118(12) 0.0173(19) 0.0139(12) 0.0067(10) 0.0036(9) 0.0079(12)
C7 0.0109(12) 0.0178(18) 0.0114(12) -0.0004(11) -0.0017(9) 0.0085(12)
C8 0.0108(12) 0.0145(17) 0.0126(12) 0.0035(10) -0.0002(9) 0.0048(12)
C9 0.0116(12) 0.0147(17) 0.0095(12) 0.0027(10) -0.0032(9) 0.0073(12)
C10 0.0164(13) 0.0224(19) 0.0216(14) 0.0107(12) -0.0015(11) 0.0068(13)
C11 0.0115(12) 0.0205(18) 0.0113(12) 0.0047(10) 0.0006(9) 0.0084(12)
C12 0.0061(11) 0.0147(16) 0.0133(12) 0.0053(10) 0.0011(9) 0.0046(11)
C13 0.0127(13) 0.0161(18) 0.0207(14) 0.0104(11) 0.0050(10) 0.0050(12)

loop_
_atom_type_symbol
_atom_type_description
_atom_type_scat_dispersion_real
_atom_type_scat_dispersion_imag
_atom_type_scat_source
C C 0.0181 0.0091 'International Tables Vol C Tables 4.2.6.8 and 6.1.1.4'
H H 0.0000 0.0000 'International Tables Vol C Tables 4.2.6.8 and 6.1.1.4'
N N 0.0311 0.0180 'International Tables Vol C Tables 4.2.6.8 and 6.1.1.4'
O O 0.0492 0.0322 'International Tables Vol C Tables 4.2.6.8 and 6.1.1.4'
S S 0.3331 0.5567 'International Tables Vol C Tables 4.2.6.8 and 6.1.1.4'

loop_
_geom_angle_atom_site_label_1
_geom_angle_atom_site_label_2
_geom_angle_atom_site_label_3
_geom_angle
C13 S1 C8 91.17(13)
C10 S2 C11 91.46(13)
O1 N1 O2 124.2(2)
O1 N1 C3 118.6(2)
O2 N1 C3 117.2(2)
O4 N2 O3 123.9(3)
O4 N2 C5 118.0(2)
O3 N2 C5 118.1(2)
O6 N3 O5 125.0(2)
O6 N3 C7 118.1(2)
O5 N3 C7 116.8(2)
C2 C1 H1 109.5
C2 C1 H2 109.5
H1 C1 H2 109.5
C2 C1 H3 109.5
H1 C1 H3 109.5
H2 C1 H3 109.5
C3 C2 C7 112.7(2)
C3 C2 C1 124.5(2)
C7 C2 C1 122.6(2)
C4 C3 C2 124.5(2)
C4 C3 N1 115.2(2)
C2 C3 N1 120.4(2)
C3 C4 C5 118.5(2)
C3 C4 H4 120.7
C5 C4 H4 120.7
C6 C5 C4 121.0(3)
C6 C5 N2 119.8(2)
C4 C5 N2 119.2(2)
C7 C6 C5 117.8(2)
C7 C6 H5 121.1
C5 C6 H5 121.1
C6 C7 C2 125.4(2)
C6 C7 N3 115.2(2)
C2 C7 N3 119.4(2)
C11 C8 C9 114.7(2)
C11 C8 S1 110.5(2)
C9 C8 S1 134.8(2)
C10 C9 C8 108.8(2)
C10 C9 H6 125.6
C8 C9 H6 125.6
C9 C10 S2 114.6(2)
C9 C10 H7 122.7
S2 C10 H7 122.7
C8 C11 C12 114.9(2)
C8 C11 S2 110.5(2)
C12 C11 S2 134.6(2)
C13 C12 C11 108.2(2)
C13 C12 H8 125.9
C11 C12 H8 125.9
C12 C13 S1 115.2(2)
C12 C13 H9 122.4
S1 C13 H9 122.4

loop_
_geom_bond_atom_site_label_1
_geom_bond_atom_site_label_2
_geom_bond_distance
S1 C13 1.720(3)
S1 C8 1.729(3)
S2 C10 1.718(3)
S2 C11 1.728(3)
O1 N1 1.221(3)
O2 N1 1.225(3)
O3 N2 1.230(3)
O4 N2 1.228(3)
O5 N3 1.228(3)
O6 N3 1.222(3)
N1 C3 1.483(3)
N2 C5 1.461(4)
N3 C7 1.479(3)
C1 C2 1.496(4)
C1 H1 0.9800
C1 H2 0.9800
C1 H3 0.9800
C2 C3 1.409(4)
C2 C7 1.412(3)
C3 C4 1.369(4)
C4 C5 1.389(4)
C4 H4 0.9500
C5 C6 1.382(4)
C6 C7 1.367(4)
C6 H5 0.9500
C8 C11 1.385(4)
C8 C9 1.445(4)
C9 C10 1.377(4)
C9 H6 0.9500
C10 H7 0.9500
C11 C12 1.449(4)
C12 C13 1.375(4)
C12 H8 0.9500
C13 H9 0.9500

loop_
_geom_torsion_atom_site_label_1
_geom_torsion_atom_site_label_2
_geom_torsion_atom_site_label_3
_geom_torsion_atom_site_label_4
_geom_torsion
C7 C2 C3 C4 -3.4(3)
C1 C2 C3 C4 171.9(2)
C7 C2 C3 N1 176.10(19)
C1 C2 C3 N1 -8.7(4)
O1 N1 C3 C4 158.7(2)
O2 N1 C3 C4 -18.9(3)
O1 N1 C3 C2 -20.8(3)
O2 N1 C3 C2 161.6(2)
C2 C3 C4 C5 1.3(4)
N1 C3 C4 C5 -178.1(2)
C3 C4 C5 C6 0.8(4)
C3 C4 C5 N2 -179.0(2)
O4 N2 C5 C6 4.0(3)
O3 N2 C5 C6 -175.0(2)
O4 N2 C5 C4 -176.3(2)
O3 N2 C5 C4 4.7(3)
C4 C5 C6 C7 -0.5(4)
N2 C5 C6 C7 179.3(2)
C5 C6 C7 C2 -2.0(4)
C5 C6 C7 N3 176.6(2)
C3 C2 C7 C6 3.7(3)
C1 C2 C7 C6 -171.6(2)
C3 C2 C7 N3 -174.8(2)
C1 C2 C7 N3 9.9(3)
O6 N3 C7 C6 -139.3(2)
O5 N3 C7 C6 38.5(3)
O6 N3 C7 C2 39.4(3)
O5 N3 C7 C2 -142.8(2)
C13 S1 C8 C11 -0.3(2)
C13 S1 C8 C9 -179.0(3)
C11 C8 C9 C10 0.1(3)
S1 C8 C9 C10 178.7(2)
C8 C9 C10 S2 0.1(3)
C11 S2 C10 C9 -0.2(2)
C9 C8 C11 C12 179.23(18)
S1 C8 C11 C12 0.2(3)
C9 C8 C11 S2 -0.2(3)
S1 C8 C11 S2 -179.20(11)
C10 S2 C11 C8 0.2(2)
C10 S2 C11 C12 -179.1(3)
C8 C11 C12 C13 0.0(3)
S2 C11 C12 C13 179.2(2)
C11 C12 C13 S1 -0.2(3)
C8 S1 C13 C12 0.3(2)
